data_2018085
loop_
_publ_author_name
'Pourayoubi, Mehrdad'
'Golen, James A.'
'Rostami Chaijan, Mahnaz'
'Divjakovic, Vladimir'
'Negari, Monireh'
'Rheingold, Arnold L.'

_publ_section_title
;
 The hydrogen-bonded dimers of
 <i>N</i>,<i>N</i>',<i>N</i>''-tricyclohexylphosphoric triamide in new
 tin(IV) and copper(II) complexes
;
_journal_coeditor_code SQ3282
_journal_issue 5
_journal_name_full 'Acta Crystallographica Section C'
_journal_page_first m160
_journal_page_last m164
_journal_paper_doi 10.1107/S010827011101403X
_journal_volume 67
_journal_year 2011
_chemical_formula_iupac '[Sn (C H3)2 Cl2 (C18 H36 N3 O1 P1)2]'
_chemical_formula_moiety 'C38 H78 Cl2 N6 O2 P2 Sn'
_chemical_formula_sum 'C38 H78 Cl2 N6 O2 P2 Sn'
_chemical_formula_weight 902.59
_chemical_name_systematic
;
<i>cis</i>-dichlorido-<i>trans</i>-dimethyl-<i>cis</i>-
bis(<i>N</i>,<i>N</i>',<i>N</i>''-tricyclohexylphosphoric
triamide-\k<i>O</i>)tin(IV)
;
_space_group_IT_number 14
_symmetry_cell_setting monoclinic
_symmetry_space_group_name_Hall '-P 2yn'
_symmetry_space_group_name_H-M 'P 1 21/n 1'
_atom_sites_solution_hydrogens mixed
_atom_sites_solution_primary direct
_atom_sites_solution_secondary difmap
_audit_creation_method SHELXL-97
_cell_angle_alpha 90.00
_cell_angle_beta 108.8790(10)
_cell_angle_gamma 90.00
_cell_formula_units_Z 4
_cell_length_a 12.0882(6)
_cell_length_b 25.1607(13)
_cell_length_c 15.8103(8)
_cell_measurement_reflns_used 2689
_cell_measurement_temperature 100(2)
_cell_measurement_theta_max 30
_cell_measurement_theta_min 3
_cell_volume 4550.0(4)
_computing_cell_refinement 'APEX2 (Bruker, 2005)'
_computing_data_collection 'APEX2 (Bruker, 2005)'
_computing_data_reduction 'APEX2 (Bruker, 2005)'
_computing_molecular_graphics 'Mercury (Macrae <i>et al.</i>, 2008)'
_computing_publication_material 'SHELXTL (Sheldrick, 2008)'
_computing_structure_refinement 'SHELXTL (Sheldrick, 2008)'
_computing_structure_solution 'SHELXTL (Sheldrick, 2008)'
_diffrn_ambient_temperature 100(2)
_diffrn_measured_fraction_theta_full 0.999
_diffrn_measured_fraction_theta_max 0.999
_diffrn_measurement_device_type 'Bruker SMART APEXII CCD area-detector'
_diffrn_measurement_method '\f and \w'
_diffrn_radiation_monochromator graphite
_diffrn_radiation_source 'fine-focus sealed tube'
_diffrn_radiation_type MoK\a
_diffrn_radiation_wavelength 0.71073
_diffrn_reflns_av_R_equivalents 0.0304
_diffrn_reflns_av_sigmaI/netI 0.0196
_diffrn_reflns_limit_h_max 16
_diffrn_reflns_limit_h_min -16
_diffrn_reflns_limit_k_max 34
_diffrn_reflns_limit_k_min -34
_diffrn_reflns_limit_l_max 21
_diffrn_reflns_limit_l_min -21
_diffrn_reflns_number 71686
_diffrn_reflns_theta_full 29.00
_diffrn_reflns_theta_max 29.00
_diffrn_reflns_theta_min 1.58
_exptl_absorpt_coefficient_mu 0.787
_exptl_absorpt_correction_T_max 0.825
_exptl_absorpt_correction_T_min 0.772
_exptl_absorpt_correction_type multi-scan
_exptl_absorpt_process_details '(APEX2; Bruker, 2005)'
_exptl_crystal_colour colorless
_exptl_crystal_density_diffrn 1.318
_exptl_crystal_density_method 'not measured'
_exptl_crystal_description prism
_exptl_crystal_F_000 1912
_exptl_crystal_size_max 0.35
_exptl_crystal_size_mid 0.25
_exptl_crystal_size_min 0.25
_refine_diff_density_max 0.835
_refine_diff_density_min -0.479
_refine_ls_extinction_method none
_refine_ls_goodness_of_fit_ref 1.004
_refine_ls_hydrogen_treatment constr
_refine_ls_matrix_type full
_refine_ls_number_parameters 462
_refine_ls_number_reflns 12101
_refine_ls_number_restraints 0
_refine_ls_restrained_S_all 1.004
_refine_ls_R_factor_all 0.0302
_refine_ls_R_factor_gt 0.0244
_refine_ls_shift/su_max 0.002
_refine_ls_shift/su_mean 0.000
_refine_ls_structure_factor_coef Fsqd
_refine_ls_weighting_details 'calc w=1/[\s^2^(Fo^2^)+(0.0570P)^2^+0.9750P] where P=(Fo^2^+2Fc^2^)/3'
_refine_ls_weighting_scheme calc
_refine_ls_wR_factor_gt 0.0736
_refine_ls_wR_factor_ref 0.0798
_reflns_number_gt 10758
_reflns_number_total 12101
_reflns_threshold_expression I>2\s(I)
_cod_data_source_file sq3282.cif
_cod_data_source_block I
_cod_depositor_comments
;
The following automatic conversions were performed:

data name '_iucr_refine_instruction_details' was replaced with
'_iucr_refine_instructions_details' as specified in the replacement
file 'data/replacement-values/replacement_tags.lst'.

Automatic conversion script
Id: cif_correct_tags 9268 2022-04-12 08:56:07Z antanas 
;
_cod_original_sg_symbol_H-M 'P 21/n'
_cod_database_code 2018085
_cod_database_fobs_code 2018085

loop_
_symmetry_equiv_pos_as_xyz
'x, y, z'
'-x+1/2, y+1/2, -z+1/2'
'-x, -y, -z'
'x-1/2, -y-1/2, z-1/2'

loop_
_atom_site_type_symbol
_atom_site_label
_atom_site_fract_x
_atom_site_fract_y
_atom_site_fract_z
_atom_site_U_iso_or_equiv
_atom_site_adp_type
_atom_site_calc_flag
_atom_site_refinement_flags
_atom_site_occupancy
_atom_site_symmetry_multiplicity
_atom_site_disorder_assembly
_atom_site_disorder_group
Sn Sn1 0.957050(8) 0.170970(4) 0.484948(6) 0.01205(4) Uani d . 1 1 . .
Cl Cl1 1.09417(3) 0.130733(14) 0.62855(2) 0.01794(8) Uani d . 1 1 . .
Cl Cl2 0.99698(3) 0.267834(14) 0.54265(2) 0.02001(8) Uani d . 1 1 . .
P P1 0.89504(3) 0.058809(15) 0.34183(3) 0.01426(8) Uani d . 1 1 . .
P P2 0.74116(3) 0.243081(14) 0.31248(2) 0.01281(7) Uani d . 1 1 . .
O O1 0.92165(10) 0.08937(4) 0.42782(7) 0.0181(2) Uani d . 1 1 . .
O O2 0.83145(9) 0.20095(4) 0.35430(7) 0.0148(2) Uani d . 1 1 . .
N N1 1.01736(12) 0.04395(5) 0.32345(9) 0.0200(3) Uani d . 1 1 . .
H H1N 1.0813 0.0597 0.3595 0.024 Uiso d R 1 1 . .
N N2 0.80391(12) 0.09493(5) 0.26441(9) 0.0179(3) Uani d . 1 1 . .
H H2N 0.8007 0.1279 0.2781 0.021 Uiso d R 1 1 . .
N N3 0.83100(11) 0.00126(5) 0.33571(9) 0.0157(2) Uani d . 1 1 . .
H H3N 0.8775 -0.0280 0.3554 0.019 Uiso d R 1 1 . .
N N4 0.60732(11) 0.22405(5) 0.26440(8) 0.0170(2) Uani d . 1 1 . .
H H4N 0.5796 0.2212 0.2055 0.020 Uiso d R 1 1 . .
N N5 0.73368(12) 0.28228(5) 0.39318(9) 0.0167(2) Uani d . 1 1 . .
H H5N 0.7952 0.2848 0.4363 0.020 Uiso d R 1 1 . .
N N6 0.77483(11) 0.26937(5) 0.22959(9) 0.0166(2) Uani d . 1 1 . .
H H6N 0.7288 0.2923 0.1938 0.020 Uiso d R 1 1 . .
C C1 1.03787(13) 0.00224(6) 0.26502(10) 0.0169(3) Uani d . 1 1 . .
H H1A 0.9622 -0.0168 0.2371 0.020 Uiso calc R 1 1 . .
C C2 1.12652(15) -0.03836(7) 0.31941(10) 0.0210(3) Uani d . 1 1 . .
H H2A 1.0980 -0.0538 0.3661 0.025 Uiso calc R 1 1 . .
H H2B 1.2018 -0.0204 0.3495 0.025 Uiso calc R 1 1 . .
C C3 1.14549(16) -0.08276(7) 0.25947(11) 0.0252(3) Uani d . 1 1 . .
H H3A 1.2072 -0.1071 0.2955 0.030 Uiso calc R 1 1 . .
H H3B 1.0724 -0.1035 0.2354 0.030 Uiso calc R 1 1 . .
C C4 1.18104(16) -0.06083(8) 0.18220(12) 0.0265(4) Uani d . 1 1 . .
H H4A 1.1861 -0.0903 0.1422 0.032 Uiso calc R 1 1 . .
H H4B 1.2593 -0.0442 0.2059 0.032 Uiso calc R 1 1 . .
C C5 1.09300(16) -0.01960(7) 0.12890(11) 0.0235(3) Uani d . 1 1 . .
H H5A 1.0169 -0.0371 0.0995 0.028 Uiso calc R 1 1 . .
H H5B 1.1209 -0.0043 0.0817 0.028 Uiso calc R 1 1 . .
C C6 1.07677(16) 0.02497(7) 0.18973(11) 0.0229(3) Uani d . 1 1 . .
H H6A 1.1514 0.0444 0.2154 0.027 Uiso calc R 1 1 . .
H H6B 1.0174 0.0504 0.1542 0.027 Uiso calc R 1 1 . .
C C7 0.77644(14) 0.08442(6) 0.16817(10) 0.0177(3) Uani d . 1 1 . .
H H7A 0.8228 0.0527 0.1614 0.021 Uiso calc R 1 1 . .
C C8 0.81350(17) 0.13131(7) 0.12278(11) 0.0255(4) Uani d . 1 1 . .
H H8A 0.8983 0.1377 0.1513 0.031 Uiso calc R 1 1 . .
H H8B 0.7712 0.1636 0.1310 0.031 Uiso calc R 1 1 . .
C C9 0.78803(18) 0.12127(8) 0.02296(12) 0.0299(4) Uani d . 1 1 . .
H H9A 0.8382 0.0920 0.0147 0.036 Uiso calc R 1 1 . .
H H9B 0.8072 0.1536 -0.0053 0.036 Uiso calc R 1 1 . .
C C10 0.65973(17) 0.10680(8) -0.02279(11) 0.0290(4) Uani d . 1 1 . .
H H10A 0.6098 0.1377 -0.0210 0.035 Uiso calc R 1 1 . .
H H10B 0.6470 0.0979 -0.0862 0.035 Uiso calc R 1 1 . .
C C11 0.62548(16) 0.05974(8) 0.02344(12) 0.0288(4) Uani d . 1 1 . .
H H11A 0.6714 0.0282 0.0178 0.035 Uiso calc R 1 1 . .
H H11B 0.5416 0.0516 -0.0058 0.035 Uiso calc R 1 1 . .
C C12 0.64781(15) 0.07195(8) 0.12247(11) 0.0255(3) Uani d . 1 1 . .
H H12A 0.5997 0.1027 0.1282 0.031 Uiso calc R 1 1 . .
H H12B 0.6251 0.0410 0.1518 0.031 Uiso calc R 1 1 . .
C C13 0.71861(13) -0.00316(6) 0.35278(10) 0.0163(3) Uani d . 1 1 . .
H H13A 0.6784 0.0321 0.3397 0.020 Uiso calc R 1 1 . .
C C14 0.63946(14) -0.04458(6) 0.29203(11) 0.0185(3) Uani d . 1 1 . .
H H14A 0.6786 -0.0797 0.3025 0.022 Uiso calc R 1 1 . .
H H14B 0.6250 -0.0347 0.2287 0.022 Uiso calc R 1 1 . .
C C15 0.52328(14) -0.04814(7) 0.31045(12) 0.0234(3) Uani d . 1 1 . .
H H15A 0.4817 -0.0137 0.2958 0.028 Uiso calc R 1 1 . .
H H15B 0.4738 -0.0758 0.2717 0.028 Uiso calc R 1 1 . .
C C16 0.54231(16) -0.06172(7) 0.40814(12) 0.0263(4) Uani d . 1 1 . .
H H16A 0.5772 -0.0976 0.4214 0.032 Uiso calc R 1 1 . .
H H16B 0.4661 -0.0622 0.4189 0.032 Uiso calc R 1 1 . .
C C17 0.62317(17) -0.02111(7) 0.47047(13) 0.0277(4) Uani d . 1 1 . .
H H17A 0.5841 0.0140 0.4623 0.033 Uiso calc R 1 1 . .
H H17B 0.6388 -0.0322 0.5334 0.033 Uiso calc R 1 1 . .
C C18 0.73878(15) -0.01645(7) 0.45099(11) 0.0215(3) Uani d . 1 1 . .
H H18A 0.7873 0.0117 0.4892 0.026 Uiso calc R 1 1 . .
H H18B 0.7820 -0.0504 0.4660 0.026 Uiso calc R 1 1 . .
C C19 0.53166(13) 0.20113(6) 0.31108(10) 0.0170(3) Uani d . 1 1 . .
H H19A 0.5575 0.2153 0.3735 0.020 Uiso calc R 1 1 . .
C C20 0.54019(18) 0.14124(7) 0.31609(16) 0.0335(4) Uani d . 1 1 . .
H H20A 0.6219 0.1308 0.3485 0.040 Uiso calc R 1 1 . .
H H20B 0.5187 0.1265 0.2548 0.040 Uiso calc R 1 1 . .
C C21 0.45976(19) 0.11788(8) 0.36379(18) 0.0407(5) Uani d . 1 1 . .
H H21A 0.4653 0.0786 0.3641 0.049 Uiso calc R 1 1 . .
H H21B 0.4854 0.1302 0.4266 0.049 Uiso calc R 1 1 . .
C C22 0.33386(18) 0.13444(9) 0.31799(16) 0.0384(5) Uani d . 1 1 . .
H H22A 0.3054 0.1187 0.2574 0.046 Uiso calc R 1 1 . .
H H22B 0.2844 0.1208 0.3523 0.046 Uiso calc R 1 1 . .
C C23 0.32357(19) 0.19390(10) 0.3111(2) 0.0478(6) Uani d . 1 1 . .
H H23A 0.3416 0.2091 0.3719 0.057 Uiso calc R 1 1 . .
H H23B 0.2420 0.2035 0.2767 0.057 Uiso calc R 1 1 . .
C C24 0.40597(17) 0.21836(9) 0.26574(16) 0.0384(5) Uani d . 1 1 . .
H H24A 0.3809 0.2074 0.2022 0.046 Uiso calc R 1 1 . .
H H24B 0.4011 0.2576 0.2677 0.046 Uiso calc R 1 1 . .
C C25 0.65681(15) 0.32939(6) 0.37678(11) 0.0179(3) Uani d . 1 1 . .
H H25A 0.5943 0.3245 0.3178 0.022 Uiso calc R 1 1 . .
C C26 0.59773(17) 0.33411(7) 0.44852(13) 0.0273(4) Uani d . 1 1 . .
H H26A 0.5358 0.3615 0.4303 0.033 Uiso calc R 1 1 . .
H H26B 0.5602 0.2998 0.4536 0.033 Uiso calc R 1 1 . .
C C27 0.6838(2) 0.34878(9) 0.53889(13) 0.0375(5) Uani d . 1 1 . .
H H27A 0.7414 0.3197 0.5602 0.045 Uiso calc R 1 1 . .
H H27B 0.6415 0.3531 0.5826 0.045 Uiso calc R 1 1 . .
C C28 0.7476(2) 0.40024(9) 0.53322(15) 0.0414(5) Uani d . 1 1 . .
H H28A 0.8065 0.4078 0.5921 0.050 Uiso calc R 1 1 . .
H H28B 0.6910 0.4300 0.5183 0.050 Uiso calc R 1 1 . .
C C29 0.80812(17) 0.39618(8) 0.46232(15) 0.0351(4) Uani d . 1 1 . .
H H29A 0.8440 0.4309 0.4569 0.042 Uiso calc R 1 1 . .
H H29B 0.8714 0.3694 0.4811 0.042 Uiso calc R 1 1 . .
C C30 0.72256(16) 0.38058(6) 0.37215(12) 0.0253(3) Uani d . 1 1 . .
H H30A 0.7657 0.3758 0.3291 0.030 Uiso calc R 1 1 . .
H H30B 0.6655 0.4097 0.3498 0.030 Uiso calc R 1 1 . .
C C31 0.89225(13) 0.26720(6) 0.22196(10) 0.0157(3) Uani d . 1 1 . .
H H31A 0.9245 0.2309 0.2411 0.019 Uiso calc R 1 1 . .
C C32 0.97640(14) 0.30741(6) 0.28129(11) 0.0204(3) Uani d . 1 1 . .
H H32A 0.9811 0.3017 0.3443 0.024 Uiso calc R 1 1 . .
H H32B 0.9466 0.3438 0.2640 0.024 Uiso calc R 1 1 . .
C C33 1.09816(15) 0.30193(8) 0.27264(13) 0.0286(4) Uani d . 1 1 . .
H H33A 1.1492 0.3303 0.3081 0.034 Uiso calc R 1 1 . .
H H33B 1.1319 0.2673 0.2979 0.034 Uiso calc R 1 1 . .
C C34 1.09645(16) 0.30560(7) 0.17582(14) 0.0292(4) Uani d . 1 1 . .
H H34A 1.0774 0.3425 0.1541 0.035 Uiso calc R 1 1 . .
H H34B 1.1751 0.2970 0.1730 0.035 Uiso calc R 1 1 . .
C C35 1.00713(18) 0.26766(8) 0.11517(13) 0.0309(4) Uani d . 1 1 . .
H H35A 1.0337 0.2306 0.1303 0.037 Uiso calc R 1 1 . .
H H35B 1.0021 0.2741 0.0523 0.037 Uiso calc R 1 1 . .
C C36 0.88575(16) 0.27452(7) 0.12453(11) 0.0232(3) Uani d . 1 1 . .
H H36A 0.8554 0.3104 0.1038 0.028 Uiso calc R 1 1 . .
H H36B 0.8313 0.2480 0.0867 0.028 Uiso calc R 1 1 . .
C C37 1.09180(15) 0.17662(7) 0.42692(12) 0.0208(3) Uani d . 1 1 . .
H H37A 1.0595 0.1695 0.3626 0.031 Uiso calc R 1 1 . .
H H37B 1.1529 0.1505 0.4548 0.031 Uiso calc R 1 1 . .
H H37C 1.1254 0.2124 0.4365 0.031 Uiso calc R 1 1 . .
C C38 0.81486(15) 0.16500(7) 0.53441(12) 0.0208(3) Uani d . 1 1 . .
H H38A 0.7790 0.1298 0.5203 0.031 Uiso calc R 1 1 . .
H H38B 0.7569 0.1924 0.5065 0.031 Uiso calc R 1 1 . .
H H38C 0.8428 0.1701 0.5994 0.031 Uiso calc R 1 1 . .

loop_
_atom_site_aniso_label
_atom_site_aniso_U_11
_atom_site_aniso_U_22
_atom_site_aniso_U_33
_atom_site_aniso_U_12
_atom_site_aniso_U_13
_atom_site_aniso_U_23
Sn1 0.01378(6) 0.01136(6) 0.01058(6) 0.00054(3) 0.00334(4) 0.00005(3)
Cl1 0.01958(17) 0.01477(16) 0.01538(16) 0.00142(13) 0.00001(13) 0.00133(12)
Cl2 0.02513(19) 0.01428(16) 0.01592(16) -0.00026(13) 0.00014(14) -0.00152(12)
P1 0.01785(18) 0.01163(17) 0.01397(17) -0.00104(13) 0.00608(14) -0.00172(13)
P2 0.01486(17) 0.01085(16) 0.01156(16) 0.00058(13) 0.00269(13) 0.00095(12)
O1 0.0243(6) 0.0148(5) 0.0152(5) -0.0003(4) 0.0064(4) -0.0028(4)
O2 0.0184(5) 0.0119(5) 0.0129(5) 0.0016(4) 0.0033(4) 0.0004(4)
N1 0.0177(6) 0.0192(6) 0.0241(7) -0.0042(5) 0.0080(5) -0.0081(5)
N2 0.0273(7) 0.0119(6) 0.0141(6) 0.0020(5) 0.0062(5) -0.0008(5)
N3 0.0165(6) 0.0133(6) 0.0185(6) 0.0003(5) 0.0074(5) 0.0000(5)
N4 0.0164(6) 0.0209(6) 0.0119(6) -0.0018(5) 0.0020(5) 0.0017(5)
N5 0.0191(6) 0.0141(6) 0.0144(6) 0.0026(5) 0.0019(5) -0.0010(5)
N6 0.0176(6) 0.0159(6) 0.0154(6) 0.0017(5) 0.0040(5) 0.0055(5)
C1 0.0172(7) 0.0169(7) 0.0178(7) -0.0018(6) 0.0071(6) -0.0030(5)
C2 0.0220(8) 0.0260(8) 0.0152(7) 0.0041(6) 0.0065(6) -0.0003(6)
C3 0.0288(9) 0.0267(8) 0.0213(8) 0.0098(7) 0.0097(7) 0.0021(6)
C4 0.0239(8) 0.0349(10) 0.0232(8) 0.0061(7) 0.0109(7) -0.0013(7)
C5 0.0269(8) 0.0275(8) 0.0181(7) -0.0005(7) 0.0101(6) 0.0006(6)
C6 0.0274(8) 0.0214(8) 0.0230(8) -0.0025(6) 0.0125(7) 0.0012(6)
C7 0.0223(8) 0.0158(7) 0.0148(7) 0.0016(6) 0.0055(6) -0.0012(5)
C8 0.0372(10) 0.0230(8) 0.0182(8) -0.0063(7) 0.0117(7) -0.0016(6)
C9 0.0420(11) 0.0325(10) 0.0188(8) -0.0032(8) 0.0150(8) -0.0002(7)
C10 0.0374(10) 0.0328(9) 0.0165(7) 0.0104(8) 0.0082(7) 0.0012(7)
C11 0.0261(9) 0.0338(10) 0.0213(8) -0.0002(7) 0.0005(7) -0.0013(7)
C12 0.0241(8) 0.0305(9) 0.0204(8) -0.0026(7) 0.0052(6) 0.0043(7)
C13 0.0170(7) 0.0142(7) 0.0191(7) -0.0007(5) 0.0077(6) -0.0019(5)
C14 0.0181(7) 0.0180(7) 0.0183(7) -0.0005(6) 0.0044(6) -0.0021(6)
C15 0.0176(7) 0.0190(7) 0.0338(9) -0.0003(6) 0.0086(7) -0.0052(7)
C16 0.0267(9) 0.0238(8) 0.0351(9) -0.0068(7) 0.0193(8) -0.0084(7)
C17 0.0340(9) 0.0269(9) 0.0303(9) -0.0098(7) 0.0216(8) -0.0102(7)
C18 0.0247(8) 0.0230(8) 0.0191(7) -0.0058(6) 0.0104(6) -0.0056(6)
C19 0.0155(7) 0.0176(7) 0.0181(7) -0.0003(5) 0.0057(6) -0.0002(5)
C20 0.0336(10) 0.0175(8) 0.0617(13) 0.0036(7) 0.0322(10) 0.0048(8)
C21 0.0406(12) 0.0246(9) 0.0710(16) 0.0035(8) 0.0378(11) 0.0126(10)
C22 0.0291(10) 0.0431(12) 0.0499(12) -0.0134(9) 0.0225(9) -0.0058(10)
C23 0.0257(10) 0.0455(13) 0.0809(18) 0.0092(9) 0.0293(11) 0.0142(12)
C24 0.0210(9) 0.0390(11) 0.0560(13) 0.0088(8) 0.0136(9) 0.0184(10)
C25 0.0214(8) 0.0132(7) 0.0193(7) 0.0037(5) 0.0065(6) 0.0010(5)
C26 0.0314(10) 0.0235(8) 0.0322(10) 0.0061(7) 0.0178(8) 0.0021(7)
C27 0.0558(14) 0.0368(11) 0.0219(9) 0.0133(10) 0.0152(9) 0.0003(8)
C28 0.0476(13) 0.0325(11) 0.0342(11) 0.0088(9) -0.0006(9) -0.0143(9)
C29 0.0280(9) 0.0187(8) 0.0514(12) 0.0005(7) 0.0030(9) -0.0075(8)
C30 0.0320(9) 0.0141(7) 0.0327(9) 0.0033(6) 0.0144(7) 0.0043(6)
C31 0.0177(7) 0.0132(6) 0.0168(7) 0.0006(5) 0.0066(6) 0.0008(5)
C32 0.0192(7) 0.0179(7) 0.0237(8) -0.0020(6) 0.0065(6) -0.0019(6)
C33 0.0195(8) 0.0295(9) 0.0365(10) -0.0012(7) 0.0088(7) 0.0020(7)
C34 0.0265(9) 0.0249(9) 0.0433(11) 0.0039(7) 0.0212(8) 0.0078(8)
C35 0.0414(11) 0.0292(9) 0.0309(9) 0.0025(8) 0.0238(8) 0.0008(7)
C36 0.0311(9) 0.0227(8) 0.0181(7) -0.0024(7) 0.0110(7) 0.0011(6)
C37 0.0179(8) 0.0239(8) 0.0217(8) -0.0002(6) 0.0081(6) 0.0015(6)
C38 0.0213(8) 0.0233(8) 0.0204(8) 0.0046(6) 0.0102(6) 0.0044(6)

loop_
_atom_type_symbol
_atom_type_description
_atom_type_scat_dispersion_real
_atom_type_scat_dispersion_imag
_atom_type_scat_source
C C 0.0033 0.0016 'International Tables Vol C Tables 4.2.6.8 and 6.1.1.4'
H H 0.0000 0.0000 'International Tables Vol C Tables 4.2.6.8 and 6.1.1.4'
N N 0.0061 0.0033 'International Tables Vol C Tables 4.2.6.8 and 6.1.1.4'
O O 0.0106 0.0060 'International Tables Vol C Tables 4.2.6.8 and 6.1.1.4'
P P 0.1023 0.0942 'International Tables Vol C Tables 4.2.6.8 and 6.1.1.4'
Sn Sn -0.6537 1.4246 'International Tables Vol C Tables 4.2.6.8 and 6.1.1.4'
Cl Cl 0.1484 0.1585 'International Tables Vol C Tables 4.2.6.8 and 6.1.1.4'

loop_
_geom_angle_atom_site_label_1
_geom_angle_atom_site_label_2
_geom_angle_atom_site_label_3
_geom_angle_site_symmetry_1
_geom_angle_site_symmetry_3
_geom_angle
_geom_angle_publ_flag
C38 Sn1 C37 . . 176.31(6) y
C38 Sn1 O1 . . 90.69(6) y
C37 Sn1 O1 . . 87.70(5) ?
C38 Sn1 O2 . . 88.60(5) ?
C37 Sn1 O2 . . 88.00(5) ?
O1 Sn1 O2 . . 87.31(4) y
C38 Sn1 Cl1 . . 90.83(5) y
C37 Sn1 Cl1 . . 92.46(5) ?
O1 Sn1 Cl1 . . 88.82(3) ?
O2 Sn1 Cl1 . . 176.07(3) y
C38 Sn1 Cl2 . . 91.01(5) ?
C37 Sn1 Cl2 . . 90.44(5) ?
O1 Sn1 Cl2 . . 176.84(3) ?
O2 Sn1 Cl2 . . 90.08(3) ?
Cl1 Sn1 Cl2 . . 93.818(12) ?
O1 P1 N3 . . 117.82(7) y
O1 P1 N2 . . 106.76(7) y
N3 P1 N2 . . 104.93(7) ?
O1 P1 N1 . . 109.61(7) ?
N3 P1 N1 . . 103.01(7) ?
N2 P1 N1 . . 114.98(7) ?
O2 P2 N4 . . 117.89(7) y
O2 P2 N6 . . 107.63(6) y
N4 P2 N6 . . 102.32(7) ?
O2 P2 N5 . . 107.18(6) ?
N4 P2 N5 . . 104.17(7) ?
N6 P2 N5 . . 118.18(7) ?
P1 O1 Sn1 . . 142.63(7) y
P2 O2 Sn1 . . 144.10(6) y
C1 N1 P1 . . 128.23(11) y
C1 N1 H1N . . 115.5 ?
P1 N1 H1N . . 115.5 ?
C7 N2 P1 . . 123.14(10) y
C7 N2 H2N . . 114.8 ?
P1 N2 H2N . . 114.9 ?
C13 N3 P1 . . 120.32(10) y
C13 N3 H3N . . 112.2 ?
P1 N3 H3N . . 117.8 ?
C19 N4 P2 . . 124.77(10) y
C19 N4 H4N . . 114.3 ?
P2 N4 H4N . . 119.9 ?
C25 N5 P2 . . 122.46(11) y
C25 N5 H5N . . 115.3 ?
P2 N5 H5N . . 115.1 ?
C31 N6 P2 . . 123.45(10) ?
C31 N6 H6N . . 113.8 ?
P2 N6 H6N . . 121.2 ?
N1 C1 C6 . . 112.32(13) ?
N1 C1 C2 . . 110.71(13) ?
C6 C1 C2 . . 110.65(13) ?
N1 C1 H1A . . 107.7 ?
C6 C1 H1A . . 107.7 ?
C2 C1 H1A . . 107.7 ?
C1 C2 C3 . . 110.98(13) ?
C1 C2 H2A . . 109.4 ?
C3 C2 H2A . . 109.4 ?
C1 C2 H2B . . 109.4 ?
C3 C2 H2B . . 109.4 ?
H2A C2 H2B . . 108.0 ?
C4 C3 C2 . . 111.72(15) ?
C4 C3 H3A . . 109.3 ?
C2 C3 H3A . . 109.3 ?
C4 C3 H3B . . 109.3 ?
C2 C3 H3B . . 109.3 ?
H3A C3 H3B . . 107.9 ?
C3 C4 C5 . . 111.16(14) ?
C3 C4 H4A . . 109.4 ?
C5 C4 H4A . . 109.4 ?
C3 C4 H4B . . 109.4 ?
C5 C4 H4B . . 109.4 ?
H4A C4 H4B . . 108.0 ?
C4 C5 C6 . . 111.01(14) ?
C4 C5 H5A . . 109.4 ?
C6 C5 H5A . . 109.4 ?
C4 C5 H5B . . 109.4 ?
C6 C5 H5B . . 109.4 ?
H5A C5 H5B . . 108.0 ?
C1 C6 C5 . . 110.50(13) ?
C1 C6 H6A . . 109.6 ?
C5 C6 H6A . . 109.6 ?
C1 C6 H6B . . 109.6 ?
C5 C6 H6B . . 109.6 ?
H6A C6 H6B . . 108.1 ?
N2 C7 C12 . . 112.47(13) ?
N2 C7 C8 . . 110.22(13) ?
C12 C7 C8 . . 110.35(14) ?
N2 C7 H7A . . 107.9 ?
C12 C7 H7A . . 107.9 ?
C8 C7 H7A . . 107.9 ?
C7 C8 C9 . . 111.54(14) ?
C7 C8 H8A . . 109.3 ?
C9 C8 H8A . . 109.3 ?
C7 C8 H8B . . 109.3 ?
C9 C8 H8B . . 109.3 ?
H8A C8 H8B . . 108.0 ?
C8 C9 C10 . . 111.28(15) ?
C8 C9 H9A . . 109.4 ?
C10 C9 H9A . . 109.4 ?
C8 C9 H9B . . 109.4 ?
C10 C9 H9B . . 109.4 ?
H9A C9 H9B . . 108.0 ?
C11 C10 C9 . . 110.56(15) ?
C11 C10 H10A . . 109.5 ?
C9 C10 H10A . . 109.5 ?
C11 C10 H10B . . 109.5 ?
C9 C10 H10B . . 109.5 ?
H10A C10 H10B . . 108.1 ?
C10 C11 C12 . . 110.52(15) ?
C10 C11 H11A . . 109.5 ?
C12 C11 H11A . . 109.5 ?
C10 C11 H11B . . 109.5 ?
C12 C11 H11B . . 109.5 ?
H11A C11 H11B . . 108.1 ?
C7 C12 C11 . . 110.01(14) ?
C7 C12 H12A . . 109.7 ?
C11 C12 H12A . . 109.7 ?
C7 C12 H12B . . 109.7 ?
C11 C12 H12B . . 109.7 ?
H12A C12 H12B . . 108.2 ?
N3 C13 C14 . . 111.34(12) ?
N3 C13 C18 . . 110.44(12) ?
C14 C13 C18 . . 110.56(13) ?
N3 C13 H13A . . 108.1 ?
C14 C13 H13A . . 108.1 ?
C18 C13 H13A . . 108.1 ?
C13 C14 C15 . . 110.37(13) ?
C13 C14 H14A . . 109.6 ?
C15 C14 H14A . . 109.6 ?
C13 C14 H14B . . 109.6 ?
C15 C14 H14B . . 109.6 ?
H14A C14 H14B . . 108.1 ?
C16 C15 C14 . . 111.08(14) ?
C16 C15 H15A . . 109.4 ?
C14 C15 H15A . . 109.4 ?
C16 C15 H15B . . 109.4 ?
C14 C15 H15B . . 109.4 ?
H15A C15 H15B . . 108.0 ?
C15 C16 C17 . . 110.96(14) ?
C15 C16 H16A . . 109.4 ?
C17 C16 H16A . . 109.4 ?
C15 C16 H16B . . 109.4 ?
C17 C16 H16B . . 109.4 ?
H16A C16 H16B . . 108.0 ?
C18 C17 C16 . . 110.85(14) ?
C18 C17 H17A . . 109.5 ?
C16 C17 H17A . . 109.5 ?
C18 C17 H17B . . 109.5 ?
C16 C17 H17B . . 109.5 ?
H17A C17 H17B . . 108.1 ?
C13 C18 C17 . . 111.43(14) ?
C13 C18 H18A . . 109.3 ?
C17 C18 H18A . . 109.3 ?
C13 C18 H18B . . 109.3 ?
C17 C18 H18B . . 109.3 ?
H18A C18 H18B . . 108.0 ?
N4 C19 C20 . . 112.06(13) ?
N4 C19 C24 . . 109.99(14) ?
C20 C19 C24 . . 110.51(15) ?
N4 C19 H19A . . 108.0 ?
C20 C19 H19A . . 108.0 ?
C24 C19 H19A . . 108.0 ?
C19 C20 C21 . . 111.48(15) ?
C19 C20 H20A . . 109.3 ?
C21 C20 H20A . . 109.3 ?
C19 C20 H20B . . 109.3 ?
C21 C20 H20B . . 109.3 ?
H20A C20 H20B . . 108.0 ?
C22 C21 C20 . . 111.04(19) ?
C22 C21 H21A . . 109.4 ?
C20 C21 H21A . . 109.4 ?
C22 C21 H21B . . 109.4 ?
C20 C21 H21B . . 109.4 ?
H21A C21 H21B . . 108.0 ?
C23 C22 C21 . . 110.79(17) ?
C23 C22 H22A . . 109.5 ?
C21 C22 H22A . . 109.5 ?
C23 C22 H22B . . 109.5 ?
C21 C22 H22B . . 109.5 ?
H22A C22 H22B . . 108.1 ?
C22 C23 C24 . . 112.48(18) ?
C22 C23 H23A . . 109.1 ?
C24 C23 H23A . . 109.1 ?
C22 C23 H23B . . 109.1 ?
C24 C23 H23B . . 109.1 ?
H23A C23 H23B . . 107.8 ?
C19 C24 C23 . . 111.53(17) ?
C19 C24 H24A . . 109.3 ?
C23 C24 H24A . . 109.3 ?
C19 C24 H24B . . 109.3 ?
C23 C24 H24B . . 109.3 ?
H24A C24 H24B . . 108.0 ?
N5 C25 C30 . . 112.18(14) ?
N5 C25 C26 . . 110.54(13) ?
C30 C25 C26 . . 110.20(14) ?
N5 C25 H25A . . 107.9 ?
C30 C25 H25A . . 107.9 ?
C26 C25 H25A . . 107.9 ?
C27 C26 C25 . . 112.06(16) ?
C27 C26 H26A . . 109.2 ?
C25 C26 H26A . . 109.2 ?
C27 C26 H26B . . 109.2 ?
C25 C26 H26B . . 109.2 ?
H26A C26 H26B . . 107.9 ?
C26 C27 C28 . . 110.94(17) ?
C26 C27 H27A . . 109.5 ?
C28 C27 H27A . . 109.5 ?
C26 C27 H27B . . 109.5 ?
C28 C27 H27B . . 109.5 ?
H27A C27 H27B . . 108.0 ?
C27 C28 C29 . . 110.99(16) ?
C27 C28 H28A . . 109.4 ?
C29 C28 H28A . . 109.4 ?
C27 C28 H28B . . 109.4 ?
C29 C28 H28B . . 109.4 ?
H28A C28 H28B . . 108.0 ?
C30 C29 C28 . . 111.36(17) ?
C30 C29 H29A . . 109.4 ?
C28 C29 H29A . . 109.4 ?
C30 C29 H29B . . 109.4 ?
C28 C29 H29B . . 109.4 ?
H29A C29 H29B . . 108.0 ?
C29 C30 C25 . . 112.35(15) ?
C29 C30 H30A . . 109.1 ?
C25 C30 H30A . . 109.1 ?
C29 C30 H30B . . 109.1 ?
C25 C30 H30B . . 109.1 ?
H30A C30 H30B . . 107.9 ?
N6 C31 C32 . . 113.35(12) ?
N6 C31 C36 . . 110.10(13) ?
C32 C31 C36 . . 110.30(13) ?
N6 C31 H31A . . 107.6 ?
C32 C31 H31A . . 107.6 ?
C36 C31 H31A . . 107.6 ?
C31 C32 C33 . . 110.82(14) ?
C31 C32 H32A . . 109.5 ?
C33 C32 H32A . . 109.5 ?
C31 C32 H32B . . 109.5 ?
C33 C32 H32B . . 109.5 ?
H32A C32 H32B . . 108.1 ?
C34 C33 C32 . . 112.54(15) ?
C34 C33 H33A . . 109.1 ?
C32 C33 H33A . . 109.1 ?
C34 C33 H33B . . 109.1 ?
C32 C33 H33B . . 109.1 ?
H33A C33 H33B . . 107.8 ?
C35 C34 C33 . . 111.69(15) ?
C35 C34 H34A . . 109.3 ?
C33 C34 H34A . . 109.3 ?
C35 C34 H34B . . 109.3 ?
C33 C34 H34B . . 109.3 ?
H34A C34 H34B . . 107.9 ?
C34 C35 C36 . . 111.97(15) ?
C34 C35 H35A . . 109.2 ?
C36 C35 H35A . . 109.2 ?
C34 C35 H35B . . 109.2 ?
C36 C35 H35B . . 109.2 ?
H35A C35 H35B . . 107.9 ?
C31 C36 C35 . . 110.21(14) ?
C31 C36 H36A . . 109.6 ?
C35 C36 H36A . . 109.6 ?
C31 C36 H36B . . 109.6 ?
C35 C36 H36B . . 109.6 ?
H36A C36 H36B . . 108.1 ?
Sn1 C37 H37A . . 109.5 ?
Sn1 C37 H37B . . 109.5 ?
H37A C37 H37B . . 109.5 ?
Sn1 C37 H37C . . 109.5 ?
H37A C37 H37C . . 109.5 ?
H37B C37 H37C . . 109.5 ?
Sn1 C38 H38A . . 109.5 ?
Sn1 C38 H38B . . 109.5 ?
H38A C38 H38B . . 109.5 ?
Sn1 C38 H38C . . 109.5 ?
H38A C38 H38C . . 109.5 ?
H38B C38 H38C . . 109.5 ?

loop_
_geom_bond_atom_site_label_1
_geom_bond_atom_site_label_2
_geom_bond_site_symmetry_2
_geom_bond_distance
_geom_bond_publ_flag
Sn1 C38 . 2.1114(16) y
Sn1 C37 . 2.1171(16) ?
Sn1 O1 . 2.2281(11) y
Sn1 O2 . 2.2608(10) ?
Sn1 Cl1 . 2.5479(4) y
Sn1 Cl2 . 2.5923(4) ?
P1 O1 . 1.5032(11) y
P1 N3 . 1.6300(13) ?
P1 N2 . 1.6326(14) ?
P1 N1 . 1.6397(14) y
P2 O2 . 1.5116(11) y
P2 N4 . 1.6213(13) ?
P2 N6 . 1.6327(13) ?
P2 N5 . 1.6381(13) ?
N1 C1 . 1.4711(19) ?
N1 H1N . 0.8909 ?
N2 C7 . 1.4725(19) ?
N2 H2N . 0.8612 ?
N3 C13 . 1.4725(19) ?
N3 H3N . 0.9181 ?
N4 C19 . 1.4665(19) ?
N4 H4N . 0.8840 ?
N5 C25 . 1.4764(19) ?
N5 H5N . 0.8328 ?
N6 C31 . 1.4640(19) ?
N6 H6N . 0.8713 ?
C1 C6 . 1.526(2) ?
C1 C2 . 1.528(2) ?
C1 H1A . 1.0000 ?
C2 C3 . 1.529(2) ?
C2 H2A . 0.9900 ?
C2 H2B . 0.9900 ?
C3 C4 . 1.524(2) ?
C3 H3A . 0.9900 ?
C3 H3B . 0.9900 ?
C4 C5 . 1.529(2) ?
C4 H4A . 0.9900 ?
C4 H4B . 0.9900 ?
C5 C6 . 1.531(2) ?
C5 H5A . 0.9900 ?
C5 H5B . 0.9900 ?
C6 H6A . 0.9900 ?
C6 H6B . 0.9900 ?
C7 C12 . 1.520(2) ?
C7 C8 . 1.522(2) ?
C7 H7A . 1.0000 ?
C8 C9 . 1.528(2) ?
C8 H8A . 0.9900 ?
C8 H8B . 0.9900 ?
C9 C10 . 1.528(3) ?
C9 H9A . 0.9900 ?
C9 H9B . 0.9900 ?
C10 C11 . 1.518(3) ?
C10 H10A . 0.9900 ?
C10 H10B . 0.9900 ?
C11 C12 . 1.531(2) ?
C11 H11A . 0.9900 ?
C11 H11B . 0.9900 ?
C12 H12A . 0.9900 ?
C12 H12B . 0.9900 ?
C13 C14 . 1.526(2) ?
C13 C18 . 1.529(2) ?
C13 H13A . 1.0000 ?
C14 C15 . 1.526(2) ?
C14 H14A . 0.9900 ?
C14 H14B . 0.9900 ?
C15 C16 . 1.525(3) ?
C15 H15A . 0.9900 ?
C15 H15B . 0.9900 ?
C16 C17 . 1.532(2) ?
C16 H16A . 0.9900 ?
C16 H16B . 0.9900 ?
C17 C18 . 1.530(2) ?
C17 H17A . 0.9900 ?
C17 H17B . 0.9900 ?
C18 H18A . 0.9900 ?
C18 H18B . 0.9900 ?
C19 C20 . 1.511(2) ?
C19 C24 . 1.518(2) ?
C19 H19A . 1.0000 ?
C20 C21 . 1.528(3) ?
C20 H20A . 0.9900 ?
C20 H20B . 0.9900 ?
C21 C22 . 1.517(3) ?
C21 H21A . 0.9900 ?
C21 H21B . 0.9900 ?
C22 C23 . 1.502(3) ?
C22 H22A . 0.9900 ?
C22 H22B . 0.9900 ?
C23 C24 . 1.533(3) ?
C23 H23A . 0.9900 ?
C23 H23B . 0.9900 ?
C24 H24A . 0.9900 ?
C24 H24B . 0.9900 ?
C25 C30 . 1.528(2) ?
C25 C26 . 1.528(2) ?
C25 H25A . 1.0000 ?
C26 C27 . 1.516(3) ?
C26 H26A . 0.9900 ?
C26 H26B . 0.9900 ?
C27 C28 . 1.525(3) ?
C27 H27A . 0.9900 ?
C27 H27B . 0.9900 ?
C28 C29 . 1.527(3) ?
C28 H28A . 0.9900 ?
C28 H28B . 0.9900 ?
C29 C30 . 1.517(3) ?
C29 H29A . 0.9900 ?
C29 H29B . 0.9900 ?
C30 H30A . 0.9900 ?
C30 H30B . 0.9900 ?
C31 C32 . 1.523(2) ?
C31 C36 . 1.528(2) ?
C31 H31A . 1.0000 ?
C32 C33 . 1.528(2) ?
C32 H32A . 0.9900 ?
C32 H32B . 0.9900 ?
C33 C34 . 1.527(3) ?
C33 H33A . 0.9900 ?
C33 H33B . 0.9900 ?
C34 C35 . 1.525(3) ?
C34 H34A . 0.9900 ?
C34 H34B . 0.9900 ?
C35 C36 . 1.531(3) ?
C35 H35A . 0.9900 ?
C35 H35B . 0.9900 ?
C36 H36A . 0.9900 ?
C36 H36B . 0.9900 ?
C37 H37A . 0.9800 ?
C37 H37B . 0.9800 ?
C37 H37C . 0.9800 ?
C38 H38A . 0.9800 ?
C38 H38B . 0.9800 ?
C38 H38C . 0.9800 ?

loop_
_geom_hbond_atom_site_label_D
_geom_hbond_atom_site_label_H
_geom_hbond_atom_site_label_A
_geom_hbond_site_symmetry_A
_geom_hbond_distance_DH
_geom_hbond_distance_HA
_geom_hbond_distance_DA
_geom_hbond_angle_DHA
_geom_hbond_publ_flag
N2 H2N O2 1_555 0.86 2.16 2.9900(16) 161 y
N3 H3N Cl1 3_756 0.92 2.61 3.4403(13) 151 y
N4 H4N Cl2 4_565 0.88 2.46 3.3296(12) 169 y
N5 H5N Cl2 1_555 0.83 2.51 3.3135(15) 162 y
N6 H6N Cl1 4_565 0.87 2.53 3.3736(14) 165 y

loop_
_geom_torsion_atom_site_label_1
_geom_torsion_atom_site_label_2
_geom_torsion_atom_site_label_3
_geom_torsion_atom_site_label_4
_geom_torsion_site_symmetry_1
_geom_torsion_site_symmetry_2
_geom_torsion_site_symmetry_3
_geom_torsion_site_symmetry_4
_geom_torsion
_geom_torsion_publ_flag
N3 P1 O1 Sn1 . . . . -157.82(10) ?
N2 P1 O1 Sn1 . . . . -40.22(13) ?
N1 P1 O1 Sn1 . . . . 84.91(12) ?
C38 Sn1 O1 P1 . . . . 122.65(12) ?
C37 Sn1 O1 P1 . . . . -54.03(12) ?
O2 Sn1 O1 P1 . . . . 34.08(12) ?
Cl1 Sn1 O1 P1 . . . . -146.53(11) ?
N4 P2 O2 Sn1 . . . . -115.63(11) ?
N6 P2 O2 Sn1 . . . . 129.44(11) ?
N5 P2 O2 Sn1 . . . . 1.35(13) ?
C38 Sn1 O2 P2 . . . . 56.04(12) ?
C37 Sn1 O2 P2 . . . . -125.41(12) ?
O1 Sn1 O2 P2 . . . . 146.79(11) ?
Cl2 Sn1 O2 P2 . . . . -34.97(11) ?
O1 P1 N1 C1 . . . . 159.88(13) ?
N3 P1 N1 C1 . . . . 33.66(15) ?
N2 P1 N1 C1 . . . . -79.88(15) ?
O1 P1 N2 C7 . . . . 166.42(12) ?
N3 P1 N2 C7 . . . . -67.79(14) ?
N1 P1 N2 C7 . . . . 44.62(15) ?
O1 P1 N3 C13 . . . . 56.39(13) ?
N2 P1 N3 C13 . . . . -62.17(13) ?
N1 P1 N3 C13 . . . . 177.14(11) ?
O2 P2 N4 C19 . . . . 67.05(14) ?
N6 P2 N4 C19 . . . . -175.15(13) ?
N5 P2 N4 C19 . . . . -51.53(14) ?
O2 P2 N5 C25 . . . . 177.92(12) ?
N4 P2 N5 C25 . . . . -56.41(13) ?
N6 P2 N5 C25 . . . . 56.23(14) ?
O2 P2 N6 C31 . . . . -21.62(14) ?
N4 P2 N6 C31 . . . . -146.50(12) ?
N5 P2 N6 C31 . . . . 99.84(13) ?
P1 N1 C1 C6 . . . . 118.00(15) ?
P1 N1 C1 C2 . . . . -117.76(15) ?
N1 C1 C2 C3 . . . . 178.29(13) ?
C6 C1 C2 C3 . . . . -56.52(18) ?
C1 C2 C3 C4 . . . . 55.00(19) ?
C2 C3 C4 C5 . . . . -54.4(2) ?
C3 C4 C5 C6 . . . . 55.4(2) ?
N1 C1 C6 C5 . . . . -178.06(13) ?
C2 C1 C6 C5 . . . . 57.66(18) ?
C4 C5 C6 C1 . . . . -57.14(19) ?
P1 N2 C7 C12 . . . . 118.63(14) ?
P1 N2 C7 C8 . . . . -117.77(14) ?
N2 C7 C8 C9 . . . . 179.05(14) ?
C12 C7 C8 C9 . . . . -56.1(2) ?
C7 C8 C9 C10 . . . . 54.5(2) ?
C8 C9 C10 C11 . . . . -55.0(2) ?
C9 C10 C11 C12 . . . . 57.5(2) ?
N2 C7 C12 C11 . . . . -178.26(14) ?
C8 C7 C12 C11 . . . . 58.21(19) ?
C10 C11 C12 C7 . . . . -59.4(2) ?
P1 N3 C13 C14 . . . . 143.86(11) ?
P1 N3 C13 C18 . . . . -92.91(14) ?
N3 C13 C14 C15 . . . . -179.57(13) ?
C18 C13 C14 C15 . . . . 57.26(17) ?
C13 C14 C15 C16 . . . . -57.65(17) ?
C14 C15 C16 C17 . . . . 56.57(19) ?
C15 C16 C17 C18 . . . . -55.0(2) ?
N3 C13 C18 C17 . . . . 179.85(13) ?
C14 C13 C18 C17 . . . . -56.46(17) ?
C16 C17 C18 C13 . . . . 55.2(2) ?
P2 N4 C19 C20 . . . . -91.13(17) ?
P2 N4 C19 C24 . . . . 145.53(14) ?
N4 C19 C20 C21 . . . . -179.26(17) ?
C24 C19 C20 C21 . . . . -56.2(2) ?
C19 C20 C21 C22 . . . . 57.1(3) ?
C20 C21 C22 C23 . . . . -55.4(3) ?
C21 C22 C23 C24 . . . . 54.2(3) ?
N4 C19 C24 C23 . . . . 178.41(18) ?
C20 C19 C24 C23 . . . . 54.2(2) ?
C22 C23 C24 C19 . . . . -54.0(3) ?
P2 N5 C25 C30 . . . . -97.87(15) ?
P2 N5 C25 C26 . . . . 138.69(13) ?
N5 C25 C26 C27 . . . . 69.57(18) ?
C30 C25 C26 C27 . . . . -55.00(19) ?
C25 C26 C27 C28 . . . . 56.4(2) ?
C26 C27 C28 C29 . . . . -55.8(2) ?
C27 C28 C29 C30 . . . . 55.0(2) ?
C28 C29 C30 C25 . . . . -54.7(2) ?
N5 C25 C30 C29 . . . . -69.50(18) ?
C26 C25 C30 C29 . . . . 54.13(19) ?
P2 N6 C31 C32 . . . . -78.44(16) ?
P2 N6 C31 C36 . . . . 157.47(11) ?
N6 C31 C32 C33 . . . . 178.13(13) ?
C36 C31 C32 C33 . . . . -57.89(18) ?
C31 C32 C33 C34 . . . . 54.3(2) ?
C32 C33 C34 C35 . . . . -51.4(2) ?
C33 C34 C35 C36 . . . . 52.4(2) ?
N6 C31 C36 C35 . . . . -175.31(13) ?
C32 C31 C36 C35 . . . . 58.86(18) ?
C34 C35 C36 C31 . . . . -56.32(19) ?
